data_8101620
loop_
_publ_author_name
'Vojnovi\'c, Marija'
'Ba\<sic, Ivan'
'Brni\<cevi\'c, Nevenka'

_publ_section_title
;
Crystal structure of dodeca-<i>\m-bromo-hexaaqua-1<i>\kO
</i>,2<i>\kO</i>,3<i>\kO</i>,4<i>\kO</i>,5<i>\kO
</i>,6<i>\kO</i>-octahedro-hexatantalum tetrabromozinkate dodecahydrate, 
[Ta~6~Br~12~(H~2~O)~6~][ZnBr~4~] &#x00B7; 12H~2~O
;
_journal_issue 4
_journal_name_full 'Zeitschrift f\"ur Kristallographie - New Crystal Structures'
_journal_page_first 435
_journal_page_last 436
_journal_volume 214
_journal_year 1999
_chemical_formula_moiety 'Ta6 Br12 O6 H12, Zn Br4, 12(H2 O)'
_chemical_formula_structural '[Ta6 Br12 (H2 O)6][Zn Br4].12(H2 O)'
_chemical_formula_sum 'Br16 H36 O18 Ta6 Zn'
_chemical_formula_weight 2753.92
_space_group_IT_number 227
_symmetry_cell_setting cubic
_symmetry_space_group_name_Hall '-F 4vw 2vw 3'
_symmetry_space_group_name_H-M 'F d -3 m :2'
_cell_angle_alpha 90.00
_cell_angle_beta 90.00
_cell_angle_gamma 90.00
_cell_formula_units_Z 8
_cell_length_a 20.8276(4)
_cell_length_b 20.8276(4)
_cell_length_c 20.8276(4)
_cell_measurement_temperature 100(2)
_cell_volume 9034.8(3)
_diffrn_ambient_temperature 100(2)
_exptl_crystal_density_diffrn 3.995
_refine_diff_density_rms 0.439
_refine_ls_R_factor_obs 0.0364
_cod_original_sg_symbol_H-M 'F d 3- m'
_cod_original_formula_sum 'H36 O18 Zn1 Br16 Ta6'
_cod_database_code 8101620

loop_
_symmetry_equiv_pos_as_xyz
'x, y, z'
'-x+1/4, -y+1/4, z'
'x, -y+1/4, -z+1/4'
'-x+1/4, y, -z+1/4'
'z, x, y'
'y, z, x'
'-z+1/4, -x+1/4, y'
'-y+1/4, z, -x+1/4'
'z, -x+1/4, -y+1/4'
'-y+1/4, -z+1/4, x'
'-z+1/4, x, -y+1/4'
'y, -z+1/4, -x+1/4'
'-y, -x, -z'
'y+1/4, x+1/4, -z'
'y+1/4, -x, z+1/4'
'-y, x+1/4, z+1/4'
'-x, -z, -y'
'-z, -y, -x'
'x+1/4, z+1/4, -y'
'-z, y+1/4, x+1/4'
'x+1/4, -z, y+1/4'
'z+1/4, y+1/4, -x'
'-x, z+1/4, y+1/4'
'z+1/4, -y, x+1/4'
'x, y+1/2, z+1/2'
'-x+1/4, -y+3/4, z+1/2'
'x, -y+3/4, -z+3/4'
'-x+1/4, y+1/2, -z+3/4'
'z, x+1/2, y+1/2'
'y, z+1/2, x+1/2'
'-z+1/4, -x+3/4, y+1/2'
'-y+1/4, z+1/2, -x+3/4'
'z, -x+3/4, -y+3/4'
'-y+1/4, -z+3/4, x+1/2'
'-z+1/4, x+1/2, -y+3/4'
'y, -z+3/4, -x+3/4'
'-y, -x+1/2, -z+1/2'
'y+1/4, x+3/4, -z+1/2'
'y+1/4, -x+1/2, z+3/4'
'-y, x+3/4, z+3/4'
'-x, -z+1/2, -y+1/2'
'-z, -y+1/2, -x+1/2'
'x+1/4, z+3/4, -y+1/2'
'-z, y+3/4, x+3/4'
'x+1/4, -z+1/2, y+3/4'
'z+1/4, y+3/4, -x+1/2'
'-x, z+3/4, y+3/4'
'z+1/4, -y+1/2, x+3/4'
'x+1/2, y, z+1/2'
'-x+3/4, -y+1/4, z+1/2'
'x+1/2, -y+1/4, -z+3/4'
'-x+3/4, y, -z+3/4'
'z+1/2, x, y+1/2'
'y+1/2, z, x+1/2'
'-z+3/4, -x+1/4, y+1/2'
'-y+3/4, z, -x+3/4'
'z+1/2, -x+1/4, -y+3/4'
'-y+3/4, -z+1/4, x+1/2'
'-z+3/4, x, -y+3/4'
'y+1/2, -z+1/4, -x+3/4'
'-y+1/2, -x, -z+1/2'
'y+3/4, x+1/4, -z+1/2'
'y+3/4, -x, z+3/4'
'-y+1/2, x+1/4, z+3/4'
'-x+1/2, -z, -y+1/2'
'-z+1/2, -y, -x+1/2'
'x+3/4, z+1/4, -y+1/2'
'-z+1/2, y+1/4, x+3/4'
'x+3/4, -z, y+3/4'
'z+3/4, y+1/4, -x+1/2'
'-x+1/2, z+1/4, y+3/4'
'z+3/4, -y, x+3/4'
'x+1/2, y+1/2, z'
'-x+3/4, -y+3/4, z'
'x+1/2, -y+3/4, -z+1/4'
'-x+3/4, y+1/2, -z+1/4'
'z+1/2, x+1/2, y'
'y+1/2, z+1/2, x'
'-z+3/4, -x+3/4, y'
'-y+3/4, z+1/2, -x+1/4'
'z+1/2, -x+3/4, -y+1/4'
'-y+3/4, -z+3/4, x'
'-z+3/4, x+1/2, -y+1/4'
'y+1/2, -z+3/4, -x+1/4'
'-y+1/2, -x+1/2, -z'
'y+3/4, x+3/4, -z'
'y+3/4, -x+1/2, z+1/4'
'-y+1/2, x+3/4, z+1/4'
'-x+1/2, -z+1/2, -y'
'-z+1/2, -y+1/2, -x'
'x+3/4, z+3/4, -y'
'-z+1/2, y+3/4, x+1/4'
'x+3/4, -z+1/2, y+1/4'
'z+3/4, y+3/4, -x'
'-x+1/2, z+3/4, y+1/4'
'z+3/4, -y+1/2, x+1/4'
'-x, -y, -z'
'x-1/4, y-1/4, -z'
'-x, y-1/4, z-1/4'
'x-1/4, -y, z-1/4'
'-z, -x, -y'
'-y, -z, -x'
'z-1/4, x-1/4, -y'
'y-1/4, -z, x-1/4'
'-z, x-1/4, y-1/4'
'y-1/4, z-1/4, -x'
'z-1/4, -x, y-1/4'
'-y, z-1/4, x-1/4'
'y, x, z'
'-y-1/4, -x-1/4, z'
'-y-1/4, x, -z-1/4'
'y, -x-1/4, -z-1/4'
'x, z, y'
'z, y, x'
'-x-1/4, -z-1/4, y'
'z, -y-1/4, -x-1/4'
'-x-1/4, z, -y-1/4'
'-z-1/4, -y-1/4, x'
'x, -z-1/4, -y-1/4'
'-z-1/4, y, -x-1/4'
'-x, -y+1/2, -z+1/2'
'x-1/4, y+1/4, -z+1/2'
'-x, y+1/4, z+1/4'
'x-1/4, -y+1/2, z+1/4'
'-z, -x+1/2, -y+1/2'
'-y, -z+1/2, -x+1/2'
'z-1/4, x+1/4, -y+1/2'
'y-1/4, -z+1/2, x+1/4'
'-z, x+1/4, y+1/4'
'y-1/4, z+1/4, -x+1/2'
'z-1/4, -x+1/2, y+1/4'
'-y, z+1/4, x+1/4'
'y, x+1/2, z+1/2'
'-y-1/4, -x+1/4, z+1/2'
'-y-1/4, x+1/2, -z+1/4'
'y, -x+1/4, -z+1/4'
'x, z+1/2, y+1/2'
'z, y+1/2, x+1/2'
'-x-1/4, -z+1/4, y+1/2'
'z, -y+1/4, -x+1/4'
'-x-1/4, z+1/2, -y+1/4'
'-z-1/4, -y+1/4, x+1/2'
'x, -z+1/4, -y+1/4'
'-z-1/4, y+1/2, -x+1/4'
'-x+1/2, -y, -z+1/2'
'x+1/4, y-1/4, -z+1/2'
'-x+1/2, y-1/4, z+1/4'
'x+1/4, -y, z+1/4'
'-z+1/2, -x, -y+1/2'
'-y+1/2, -z, -x+1/2'
'z+1/4, x-1/4, -y+1/2'
'y+1/4, -z, x+1/4'
'-z+1/2, x-1/4, y+1/4'
'y+1/4, z-1/4, -x+1/2'
'z+1/4, -x, y+1/4'
'-y+1/2, z-1/4, x+1/4'
'y+1/2, x, z+1/2'
'-y+1/4, -x-1/4, z+1/2'
'-y+1/4, x, -z+1/4'
'y+1/2, -x-1/4, -z+1/4'
'x+1/2, z, y+1/2'
'z+1/2, y, x+1/2'
'-x+1/4, -z-1/4, y+1/2'
'z+1/2, -y-1/4, -x+1/4'
'-x+1/4, z, -y+1/4'
'-z+1/4, -y-1/4, x+1/2'
'x+1/2, -z-1/4, -y+1/4'
'-z+1/4, y, -x+1/4'
'-x+1/2, -y+1/2, -z'
'x+1/4, y+1/4, -z'
'-x+1/2, y+1/4, z-1/4'
'x+1/4, -y+1/2, z-1/4'
'-z+1/2, -x+1/2, -y'
'-y+1/2, -z+1/2, -x'
'z+1/4, x+1/4, -y'
'y+1/4, -z+1/2, x-1/4'
'-z+1/2, x+1/4, y-1/4'
'y+1/4, z+1/4, -x'
'z+1/4, -x+1/2, y-1/4'
'-y+1/2, z+1/4, x-1/4'
'y+1/2, x+1/2, z'
'-y+1/4, -x+1/4, z'
'-y+1/4, x+1/2, -z-1/4'
'y+1/2, -x+1/4, -z-1/4'
'x+1/2, z+1/2, y'
'z+1/2, y+1/2, x'
'-x+1/4, -z+1/4, y'
'z+1/2, -y+1/4, -x-1/4'
'-x+1/4, z+1/2, -y-1/4'
'-z+1/4, -y+1/4, x'
'x+1/2, -z+1/4, -y-1/4'
'-z+1/4, y+1/2, -x-1/4'

loop_
_atom_site_aniso_label
_atom_site_aniso_U_11
_atom_site_aniso_U_22
_atom_site_aniso_U_33
_atom_site_aniso_U_23
_atom_site_aniso_U_13
_atom_site_aniso_U_12
Ta 0.0117(3) 0.0142(2) 0.0142(2) 0.0004(2) 0.0000 0.0000
Zn 0.0268(9) 0.0268(9) 0.0268(9) 0.0000 0.0000 0.0000
Br1 0.0166(3) 0.0166(3) 0.0201(5) -0.0003(2) -0.0003(2) -0.0041(3)
Br2 0.0454(6) 0.0454(6) 0.0454(6) -0.0100(6) -0.0100(6) -0.0100(6)
O1 0.009(4) 0.036(4) 0.036(4) -0.009(5) 0.0000 0.0000
O2 0.056(4) 0.056(4) 0.053(7) 0.009(4) 0.009(4) 0.002(5)

loop_
_atom_site_label
_atom_site_type_symbol
_atom_site_fract_x
_atom_site_fract_y
_atom_site_fract_z
_atom_site_U_iso_or_equiv
_atom_site_thermal_displace_type
_atom_site_occupancy
_atom_site_calc_flag
_atom_site_refinement_flags
_atom_site_disorder_group
Ta Ta 0.02667(2) 0.12500 0.12500 0.0134(2) Uani 1 d . .
Zn Zn 0.37500 0.37500 0.37500 0.0268(9) Uani 1 d . .
Br1 Br 0.00242(3) 0.00242(3) 0.12554(5) 0.0178(3) Uani 1 d . .
Br2 Br 0.30799(7) 0.30799(7) 0.30799(7) 0.0454(6) Uani 1 d . .
O1 O -0.0808(4) 0.12500 0.12500 0.027(2) Uani 1 d . .
O2 O 0.0410(4) 0.0410(4) 0.3893(5) 0.055(3) Uani 1 d . .

loop_
_geom_bond_atom_site_label_1
_geom_bond_atom_site_label_2
_geom_bond_distance
_geom_bond_site_symmetry_2
_geom_bond_publ_flag
Ta Ta 2.8964(7) 5 ?
Ta Ta 2.8964(7) 8 ?
Ta Ta 2.8964(7) 7 ?
Ta Ta 2.8964(7) 6 ?
Ta Br1 2.6026(7) . ?
Ta Br1 2.6026(7) 3 ?
Ta Br1 2.6026(7) 12 ?
Ta Br1 2.6026(7) 6 ?
Br1 Ta 2.6026(7) 5 ?
Ta O1 2.237(9) . ?
Zn Br2 2.417(2) . ?
Zn Br2 2.417(2) 52 ?
Zn Br2 2.417(2) 27 ?
Zn Br2 2.417(2) 74 ?
